data_7208766
loop_
_publ_author_name
'Girard, Jerome'
'Fromm, Katharina'

_publ_section_title
;
 Single crystal to single crystal polymorphic phase transition of a silver
 nitrate 24-crown-8 complex and its pseudo-polymorphism
;
_journal_issue 20
_journal_name_full CrystEngComm
_journal_page_first 6487
_journal_paper_doi 10.1039/c2ce25875g
_journal_volume 14
_journal_year 2012
_chemical_formula_moiety 'C8 H16 Ag2 N2 O10'
_chemical_formula_sum 'C8 H16 Ag2 N2 O10'
_chemical_formula_weight 515.97
_chemical_name_common '(24-crown-8) tetrasilver nitrate'
_chemical_name_systematic '(24-crown-8) tetrasilver nitrate'
_space_group_IT_number 73
_symmetry_cell_setting orthorhombic
_symmetry_Int_Tables_number 73
_symmetry_space_group_name_Hall '-I 2b 2c'
_symmetry_space_group_name_H-M 'I b c a'
_atom_sites_solution_hydrogens geom
_atom_sites_solution_primary direct
_atom_sites_solution_secondary difmap
_audit_creation_method SHELXL-97
_cell_angle_alpha 90.00
_cell_angle_beta 90.00
_cell_angle_gamma 90.00
_cell_formula_units_Z 16
_cell_length_a 13.4204(6)
_cell_length_b 16.5076(7)
_cell_length_c 28.1263(13)
_cell_measurement_reflns_used 15799
_cell_measurement_temperature 273(2)
_cell_measurement_theta_max 26.30
_cell_measurement_theta_min 1.45
_cell_volume 6231.1(5)
_computing_cell_refinement X-Area
_computing_data_collection X-Area
_computing_data_reduction X-Red32
_computing_molecular_graphics Diamond
_computing_publication_material enCIFer
_computing_structure_refinement 'SHELXL-97 (Sheldrick, 1997)'
_computing_structure_solution 'SHELXL-97 (Sheldrick, 1997)'
_diffrn_ambient_temperature 273(2)
_diffrn_detector_area_resol_mean 6.67
_diffrn_measured_fraction_theta_full 0.995
_diffrn_measured_fraction_theta_max 0.995
_diffrn_measurement_device_type 'STOE IPDS 2T'
_diffrn_measurement_method 'rotation method'
_diffrn_radiation_monochromator graphite
_diffrn_radiation_probe x-ray
_diffrn_radiation_type MoK\a
_diffrn_radiation_wavelength 0.71073
_diffrn_reflns_av_R_equivalents 0.0456
_diffrn_reflns_av_sigmaI/netI 0.0149
_diffrn_reflns_limit_h_max 15
_diffrn_reflns_limit_h_min -15
_diffrn_reflns_limit_k_max 19
_diffrn_reflns_limit_k_min -19
_diffrn_reflns_limit_l_max 33
_diffrn_reflns_limit_l_min -33
_diffrn_reflns_number 36758
_diffrn_reflns_theta_full 25.00
_diffrn_reflns_theta_max 25.00
_diffrn_reflns_theta_min 1.45
_diffrn_source 'fine-focus sealed tube'
_diffrn_source_type 'STOE IPDS 2T'
_exptl_absorpt_coefficient_mu 2.564
_exptl_absorpt_correction_type none
_exptl_crystal_colour colorless
_exptl_crystal_density_diffrn 2.200
_exptl_crystal_density_method 'not measured'
_exptl_crystal_description block
_exptl_crystal_F_000 4032
_exptl_crystal_size_max 0.16
_exptl_crystal_size_mid 0.14
_exptl_crystal_size_min 0.12
_refine_diff_density_max 1.089
_refine_diff_density_min -0.601
_refine_diff_density_rms 0.073
_refine_ls_extinction_method none
_refine_ls_goodness_of_fit_ref 1.070
_refine_ls_hydrogen_treatment constr
_refine_ls_matrix_type full
_refine_ls_number_parameters 215
_refine_ls_number_reflns 2732
_refine_ls_number_restraints 0
_refine_ls_restrained_S_all 1.070
_refine_ls_R_factor_all 0.0464
_refine_ls_R_factor_gt 0.0365
_refine_ls_shift/su_max 0.000
_refine_ls_shift/su_mean 0.000
_refine_ls_structure_factor_coef Fsqd
_refine_ls_weighting_details 'calc w=1/[\s^2^(Fo^2^)+(0.0223P)^2^+35.9168P] where P=(Fo^2^+2Fc^2^)/3'
_refine_ls_weighting_scheme calc
_refine_ls_wR_factor_gt 0.0753
_refine_ls_wR_factor_ref 0.0785
_reflns_number_gt 2294
_reflns_number_total 2732
_reflns_threshold_expression >2\s(I)
_cod_data_source_file c2ce25875g.txt
_cod_data_source_block 01_1
_cod_database_code 7208766

loop_
_symmetry_equiv_pos_as_xyz
'x, y, z'
'-x, -y+1/2, z'
'x, -y, -z+1/2'
'-x, y+1/2, -z+1/2'
'x+1/2, y+1/2, z+1/2'
'-x+1/2, -y+1, z+1/2'
'x+1/2, -y+1/2, -z+1'
'-x+1/2, y+1, -z+1'
'-x, -y, -z'
'x, y-1/2, -z'
'-x, y, z-1/2'
'x, -y-1/2, z-1/2'
'-x+1/2, -y+1/2, -z+1/2'
'x+1/2, y, -z+1/2'
'-x+1/2, y+1/2, z'
'x+1/2, -y, z'

loop_
_atom_site_label
_atom_site_type_symbol
_atom_site_fract_x
_atom_site_fract_y
_atom_site_fract_z
_atom_site_U_iso_or_equiv
_atom_site_adp_type
_atom_site_occupancy
_atom_site_symmetry_multiplicity
_atom_site_calc_flag
_atom_site_refinement_flags
C3 C 0.0836(6) 0.4638(5) 0.0723(3) 0.097(2) Uani 1 1 d .
H3A H 0.1248 0.5024 0.0553 0.116 Uiso 1 1 calc R
H3B H 0.1256 0.4346 0.0945 0.116 Uiso 1 1 calc R
C4 C 0.0042(7) 0.5070(4) 0.0983(3) 0.101(2) Uani 1 1 d .
H4A H 0.0331 0.5483 0.1186 0.122 Uiso 1 1 calc R
H4B H -0.0407 0.5331 0.0760 0.122 Uiso 1 1 calc R
C5 C -0.1245(6) 0.4874(4) 0.1538(3) 0.101(2) Uani 1 1 d .
H5A H -0.1712 0.5152 0.1332 0.121 Uiso 1 1 calc R
H5B H -0.0952 0.5269 0.1752 0.121 Uiso 1 1 calc R
C6 C -0.1770(6) 0.4232(5) 0.1816(3) 0.101(2) Uani 1 1 d .
H6A H -0.2323 0.4470 0.1990 0.121 Uiso 1 1 calc R
H6B H -0.2035 0.3826 0.1601 0.121 Uiso 1 1 calc R
C7 C -0.1529(5) 0.3227(4) 0.2412(2) 0.087(2) Uani 1 1 d .
H7A H -0.1789 0.2814 0.2200 0.104 Uiso 1 1 calc R
H7B H -0.2078 0.3439 0.2599 0.104 Uiso 1 1 calc R
C8 C -0.0759(5) 0.2867(4) 0.2733(2) 0.085(2) Uani 1 1 d .
H8A H -0.0469 0.3286 0.2932 0.102 Uiso 1 1 calc R
H8B H -0.1061 0.2463 0.2938 0.102 Uiso 1 1 calc R
O3 O -0.0490(3) 0.4493(2) 0.12640(14) 0.0722(11) Uani 1 1 d .
O4 O -0.1091(3) 0.3862(3) 0.21419(15) 0.0772(11) Uani 1 1 d .
O5 O 0.0000 0.2500 0.24429(18) 0.0643(13) Uani 1 2 d S
O11 O 0.0829(10) 0.5189(13) 0.2117(7) 0.108(5) Uani 0.50 1 d P
O12 O 0.1368(9) 0.4553(17) 0.2184(11) 0.175(9) Uani 0.50 1 d P
O13 O 0.1023(14) 0.4266(12) 0.2618(7) 0.118(4) Uani 0.50 1 d P
N3 N 0.1052(5) 0.5000 0.2500 0.079(3) Uani 1 2 d S
C1 C 0.1082(5) 0.3634(5) 0.0122(3) 0.089(2) Uani 1 1 d .
H1A H 0.1519 0.3331 0.0332 0.106 Uiso 1 1 calc R
H1B H 0.1488 0.4000 -0.0066 0.106 Uiso 1 1 calc R
C2 C 0.0543(5) 0.3074(5) -0.0192(2) 0.095(2) Uani 1 1 d .
H2A H 0.0086 0.3375 -0.0393 0.114 Uiso 1 1 calc R
H2B H 0.1012 0.2792 -0.0396 0.114 Uiso 1 1 calc R
O1 O 0.0000 0.2500 0.00920(18) 0.0705(15) Uani 1 2 d S
O2 O 0.0394(3) 0.4076(3) 0.03908(16) 0.0825(12) Uani 1 1 d .
O6 O -0.1220(3) 0.2326(2) 0.12680(13) 0.0677(10) Uani 1 1 d .
O7 O -0.2727(4) 0.2579(4) 0.10440(17) 0.1065(16) Uani 1 1 d .
O8 O -0.2418(4) 0.1593(3) 0.15325(16) 0.0920(14) Uani 1 1 d .
O9 O -0.1984(3) 0.4418(2) 0.02916(15) 0.0783(12) Uani 1 1 d .
O10 O -0.2500 0.3305(4) 0.0000 0.0878(19) Uani 1 2 d S
Ag1 Ag -0.10648(3) 0.33405(3) 0.068572(16) 0.06588(15) Uani 1 1 d .
Ag2 Ag 0.05310(3) 0.35865(3) 0.182566(17) 0.07237(16) Uani 1 1 d .
N1 N -0.2148(4) 0.2161(3) 0.12833(17) 0.0703(13) Uani 1 1 d .
N2 N -0.2500 0.4043(4) 0.0000 0.0590(15) Uani 1 2 d S

loop_
_atom_site_aniso_label
_atom_site_aniso_U_11
_atom_site_aniso_U_22
_atom_site_aniso_U_33
_atom_site_aniso_U_23
_atom_site_aniso_U_13
_atom_site_aniso_U_12
C3 0.089(5) 0.093(5) 0.108(5) 0.045(5) -0.009(4) -0.034(4)
C4 0.123(6) 0.059(4) 0.122(6) 0.026(4) -0.022(5) -0.014(4)
C5 0.110(6) 0.066(4) 0.128(6) -0.008(4) -0.010(5) 0.037(4)
C6 0.082(5) 0.096(5) 0.126(6) -0.026(5) 0.010(5) 0.031(4)
C7 0.083(5) 0.092(5) 0.085(5) -0.025(4) 0.029(4) -0.017(4)
C8 0.108(5) 0.083(4) 0.064(4) -0.010(3) 0.011(4) -0.026(4)
O3 0.078(3) 0.049(2) 0.089(3) 0.0080(19) -0.012(2) 0.005(2)
O4 0.079(3) 0.068(2) 0.085(3) -0.011(2) 0.005(2) 0.001(2)
O5 0.072(3) 0.064(3) 0.057(3) 0.000 0.000 -0.017(3)
O11 0.059(7) 0.122(13) 0.143(11) 0.046(10) -0.029(8) -0.031(8)
O12 0.055(7) 0.213(18) 0.26(2) -0.176(17) 0.040(10) -0.036(10)
O13 0.086(10) 0.135(13) 0.132(12) 0.019(11) -0.037(9) -0.039(9)
N3 0.036(4) 0.083(7) 0.118(8) -0.052(6) 0.000 0.000
C1 0.056(4) 0.116(6) 0.093(5) 0.050(4) 0.011(4) 0.008(4)
C2 0.087(5) 0.135(7) 0.062(4) 0.032(4) 0.019(4) 0.036(5)
O1 0.061(3) 0.095(4) 0.056(3) 0.000 0.000 0.018(3)
O2 0.062(3) 0.088(3) 0.097(3) 0.033(3) 0.003(2) 0.000(2)
O6 0.061(2) 0.073(3) 0.069(2) 0.005(2) 0.0046(19) -0.014(2)
O7 0.076(3) 0.149(5) 0.094(3) 0.013(3) -0.015(3) -0.014(3)
O8 0.103(4) 0.088(3) 0.086(3) -0.006(3) 0.033(3) -0.035(3)
O9 0.065(3) 0.069(2) 0.101(3) 0.003(2) -0.027(2) -0.005(2)
O10 0.129(6) 0.054(3) 0.080(4) 0.000 -0.017(4) 0.000
Ag1 0.0623(3) 0.0665(3) 0.0688(3) 0.0077(2) 0.0041(2) 0.0006(2)
Ag2 0.0556(3) 0.0791(3) 0.0824(3) 0.0183(3) -0.0040(2) -0.0060(2)
N1 0.073(3) 0.080(3) 0.057(3) -0.013(3) 0.012(3) -0.013(3)
N2 0.042(3) 0.068(4) 0.067(4) 0.000 0.000(3) 0.000

loop_
_atom_type_symbol
_atom_type_description
_atom_type_scat_dispersion_real
_atom_type_scat_dispersion_imag
_atom_type_scat_source
C C 0.0033 0.0016 'International Tables Vol C Tables 4.2.6.8 and 6.1.1.4'
H H 0.0000 0.0000 'International Tables Vol C Tables 4.2.6.8 and 6.1.1.4'
O O 0.0106 0.0060 'International Tables Vol C Tables 4.2.6.8 and 6.1.1.4'
Ag Ag -0.8971 1.1015 'International Tables Vol C Tables 4.2.6.8 and 6.1.1.4'
N N 0.0061 0.0033 'International Tables Vol C Tables 4.2.6.8 and 6.1.1.4'

loop_
_geom_angle_atom_site_label_1
_geom_angle_atom_site_label_2
_geom_angle_atom_site_label_3
_geom_angle
_geom_angle_site_symmetry_1
_geom_angle_site_symmetry_3
O2 C3 C4 109.5(6) . .
O2 C3 H3A 109.8 . .
C4 C3 H3A 109.8 . .
O2 C3 H3B 109.8 . .
C4 C3 H3B 109.8 . .
H3A C3 H3B 108.2 . .
O3 C4 C3 108.3(5) . .
O3 C4 H4A 110.0 . .
C3 C4 H4A 110.0 . .
O3 C4 H4B 110.0 . .
C3 C4 H4B 110.0 . .
H4A C4 H4B 108.4 . .
O3 C5 C6 107.9(5) . .
O3 C5 H5A 110.1 . .
C6 C5 H5A 110.1 . .
O3 C5 H5B 110.1 . .
C6 C5 H5B 110.1 . .
H5A C5 H5B 108.4 . .
O4 C6 C5 109.7(6) . .
O4 C6 H6A 109.7 . .
C5 C6 H6A 109.7 . .
O4 C6 H6B 109.7 . .
C5 C6 H6B 109.7 . .
H6A C6 H6B 108.2 . .
O4 C7 C8 109.2(5) . .
O4 C7 H7A 109.8 . .
C8 C7 H7A 109.8 . .
O4 C7 H7B 109.8 . .
C8 C7 H7B 109.8 . .
H7A C7 H7B 108.3 . .
O5 C8 C7 108.3(5) . .
O5 C8 H8A 110.0 . .
C7 C8 H8A 110.0 . .
O5 C8 H8B 110.0 . .
C7 C8 H8B 110.0 . .
H8A C8 H8B 108.4 . .
C5 O3 C4 111.3(5) . .
C5 O3 Ag2 107.7(4) . .
C4 O3 Ag2 117.4(4) . .
C7 O4 C6 113.2(6) . .
C7 O4 Ag2 115.8(4) . .
C6 O4 Ag2 115.0(4) . .
C8 O5 C8 110.9(7) . 2
C8 O5 Ag2 118.4(3) . 2
C8 O5 Ag2 106.4(3) 2 2
C8 O5 Ag2 106.4(3) . .
C8 O5 Ag2 118.4(3) 2 .
Ag2 O5 Ag2 96.05(17) 2 .
N3 O11 O13 64.4(13) . 3_565
N3 O11 O12 60.1(12) . .
O13 O11 O12 113.6(16) 3_565 .
N3 O12 O11 54.8(8) . .
N3 O12 O13 56.9(8) . .
O11 O12 O13 102.6(11) . .
N3 O12 Ag2 126.2(8) . .
O11 O12 Ag2 103.8(17) . .
O13 O12 Ag2 89.1(15) . .
O11 O13 N3 56.4(12) 3_565 .
O11 O13 O12 111(2) 3_565 .
N3 O13 O12 55.2(10) . .
O11 O13 Ag2 144.0(16) 3_565 .
N3 O13 Ag2 101.5(9) . .
O12 O13 Ag2 58.3(9) . .
O11 N3 O11 150.1(17) 3_565 .
O11 N3 O12 65.1(12) 3_565 3_565
O11 N3 O12 126.8(13) . 3_565
O11 N3 O12 126.8(13) 3_565 .
O11 N3 O12 65.1(12) . .
O12 N3 O12 139.7(14) 3_565 .
O11 N3 O13 119.7(9) 3_565 3_565
O11 N3 O13 59.2(9) . 3_565
O12 N3 O13 67.9(11) 3_565 3_565
O12 N3 O13 113.4(14) . 3_565
O11 N3 O13 59.2(9) 3_565 .
O11 N3 O13 119.7(9) . .
O12 N3 O13 113.4(14) 3_565 .
O12 N3 O13 67.9(11) . .
O13 N3 O13 176.4(19) 3_565 .
O2 C1 C2 109.2(5) . .
O2 C1 H1A 109.8 . .
C2 C1 H1A 109.8 . .
O2 C1 H1B 109.8 . .
C2 C1 H1B 109.8 . .
H1A C1 H1B 108.3 . .
O1 C2 C1 109.2(5) . .
O1 C2 H2A 109.8 . .
C1 C2 H2A 109.8 . .
O1 C2 H2B 109.8 . .
C1 C2 H2B 109.8 . .
H2A C2 H2B 108.3 . .
C2 O1 C2 112.5(7) . 2
C2 O1 Ag1 106.5(3) . .
C2 O1 Ag1 115.5(3) 2 .
C2 O1 Ag1 115.5(3) . 2
C2 O1 Ag1 106.5(3) 2 2
Ag1 O1 Ag1 100.04(17) . 2
C1 O2 C3 114.4(6) . .
C1 O2 Ag1 116.9(4) . .
C3 O2 Ag1 115.3(4) . .
N1 O6 Ag1 105.2(3) . .
N1 O6 Ag2 102.9(3) . 2
Ag1 O6 Ag2 151.80(18) . 2
N2 O9 Ag1 102.7(3) . .
O6 Ag1 O9 142.49(14) . .
O6 Ag1 O2 131.30(13) . .
O9 Ag1 O2 83.60(14) . .
O6 Ag1 O1 96.66(12) . .
O9 Ag1 O1 112.12(14) . .
O2 Ag1 O1 66.88(12) . .
O12 Ag2 O6 124.5(3) . 2
O12 Ag2 O4 99.0(3) . .
O6 Ag2 O4 136.33(13) 2 .
O12 Ag2 O3 97.6(10) . .
O6 Ag2 O3 99.89(13) 2 .
O4 Ag2 O3 68.49(14) . .
O12 Ag2 O13 32.6(8) . .
O6 Ag2 O13 138.6(5) 2 .
O4 Ag2 O13 80.2(5) . .
O3 Ag2 O13 114.4(4) . .
O12 Ag2 O5 109.6(10) . .
O6 Ag2 O5 96.38(12) 2 .
O4 Ag2 O5 68.48(11) . .
O3 Ag2 O5 131.81(10) . .
O13 Ag2 O5 78.0(4) . .
O8 N1 O7 123.5(6) . .
O8 N1 O6 118.1(6) . .
O7 N1 O6 118.4(5) . .
O10 N2 O9 120.0(3) . 8_444
O10 N2 O9 120.0(3) . .
O9 N2 O9 120.1(7) 8_444 .

loop_
_geom_bond_atom_site_label_1
_geom_bond_atom_site_label_2
_geom_bond_distance
_geom_bond_site_symmetry_2
C3 O2 1.443(8) .
C3 C4 1.477(10) .
C3 H3A 0.9700 .
C3 H3B 0.9700 .
C4 O3 1.429(8) .
C4 H4A 0.9700 .
C4 H4B 0.9700 .
C5 O3 1.420(8) .
C5 C6 1.493(10) .
C5 H5A 0.9700 .
C5 H5B 0.9700 .
C6 O4 1.430(8) .
C6 H6A 0.9700 .
C6 H6B 0.9700 .
C7 O4 1.421(7) .
C7 C8 1.496(9) .
C7 H7A 0.9700 .
C7 H7B 0.9700 .
C8 O5 1.439(7) .
C8 H8A 0.9700 .
C8 H8B 0.9700 .
O3 Ag2 2.572(4) .
O4 Ag2 2.395(4) .
O5 C8 1.439(7) 2
O5 Ag2 2.596(3) 2
O5 Ag2 2.596(3) .
O11 N3 1.161(16) .
O11 O13 1.198(19) 3_565
O11 O12 1.29(2) .
O12 N3 1.232(11) .
O12 O13 1.39(3) .
O12 Ag2 2.196(11) .
O13 O11 1.198(19) 3_565
O13 N3 1.257(17) .
O13 Ag2 2.580(19) .
N3 O11 1.161(16) 3_565
N3 O12 1.232(11) 3_565
N3 O13 1.257(17) 3_565
C1 O2 1.399(8) .
C1 C2 1.469(10) .
C1 H1A 0.9700 .
C1 H1B 0.9700 .
C2 O1 1.439(7) .
C2 H2A 0.9700 .
C2 H2B 0.9700 .
O1 C2 1.439(7) 2
O1 Ag1 2.599(3) .
O1 Ag1 2.599(3) 2
O2 Ag1 2.449(4) .
O6 N1 1.275(6) .
O6 Ag1 2.352(4) .
O6 Ag2 2.363(4) 2
O7 N1 1.237(7) .
O8 N1 1.226(6) .
O9 N2 1.239(5) .
O9 Ag1 2.433(4) .
O10 N2 1.218(8) .
Ag2 O6 2.363(4) 2
N2 O9 1.239(5) 8_444

loop_
_geom_torsion_atom_site_label_1
_geom_torsion_atom_site_label_2
_geom_torsion_atom_site_label_3
_geom_torsion_atom_site_label_4
_geom_torsion
_geom_torsion_site_symmetry_1
_geom_torsion_site_symmetry_4
O2 C3 C4 O3 64.8(7) . .
O3 C5 C6 O4 63.5(7) . .
O4 C7 C8 O5 -64.3(6) . .
C6 C5 O3 C4 179.4(6) . .
C6 C5 O3 Ag2 -50.5(7) . .
C3 C4 O3 C5 177.9(6) . .
C3 C4 O3 Ag2 53.1(7) . .
C8 C7 O4 C6 178.8(5) . .
C8 C7 O4 Ag2 43.0(6) . .
C5 C6 O4 C7 -178.4(5) . .
C5 C6 O4 Ag2 -42.2(6) . .
C7 C8 O5 C8 -179.3(6) . 2
C7 C8 O5 Ag2 -55.8(6) . 2
C7 C8 O5 Ag2 50.7(5) . .
O13 O11 O12 N3 37(2) 3_565 .
N3 O11 O12 O13 32.6(9) . .
O13 O11 O12 O13 70.0(19) 3_565 .
N3 O11 O12 Ag2 124.8(16) . .
O13 O11 O12 Ag2 162.2(11) 3_565 .
N3 O12 O13 O11 -6(2) . 3_565
O11 O12 O13 O11 -37(3) . 3_565
Ag2 O12 O13 O11 -141.2(14) . 3_565
O11 O12 O13 N3 -31.7(10) . .
Ag2 O12 O13 N3 -135.6(11) . .
N3 O12 O13 Ag2 135.6(11) . .
O11 O12 O13 Ag2 103.9(15) . .
O13 O11 N3 O11 97.0(14) 3_565 3_565
O12 O11 N3 O11 -121.1(8) . 3_565
O13 O11 N3 O12 -7(2) 3_565 3_565
O12 O11 N3 O12 134.6(16) . 3_565
O13 O11 N3 O12 -141.9(18) 3_565 .
O12 O11 N3 O13 141.9(17) . 3_565
O13 O11 N3 O13 176(2) 3_565 .
O12 O11 N3 O13 -42.1(11) . .
O11 O12 N3 O11 148(2) . 3_565
O13 O12 N3 O11 7(2) . 3_565
Ag2 O12 N3 O11 67(4) . 3_565
O13 O12 N3 O11 -141.1(11) . .
Ag2 O12 N3 O11 -81(3) . .
O11 O12 N3 O12 -118.2(11) . 3_565
O13 O12 N3 O12 100.7(14) . 3_565
Ag2 O12 N3 O12 161(3) . 3_565
O11 O12 N3 O13 -35.3(14) . 3_565
O13 O12 N3 O13 -176.4(19) . 3_565
Ag2 O12 N3 O13 -116(3) . 3_565
O11 O12 N3 O13 141.1(11) . .
Ag2 O12 N3 O13 60(2) . .
O12 O13 N3 O11 -174(2) . 3_565
Ag2 O13 N3 O11 148.9(19) . 3_565
O11 O13 N3 O11 -145(2) 3_565 .
O12 O13 N3 O11 41.0(12) . .
Ag2 O13 N3 O11 3.6(13) . .
O11 O13 N3 O12 37.6(14) 3_565 3_565
O12 O13 N3 O12 -136.1(18) . 3_565
Ag2 O13 N3 O12 -173.5(11) . 3_565
O11 O13 N3 O12 174(2) 3_565 .
Ag2 O13 N3 O12 -37.4(8) . .
O2 C1 C2 O1 -63.4(6) . .
C1 C2 O1 C2 -179.6(6) . 2
C1 C2 O1 Ag1 53.0(5) . .
C1 C2 O1 Ag1 -57.1(6) . 2
C2 C1 O2 C3 178.8(5) . .
C2 C1 O2 Ag1 39.6(6) . .
C4 C3 O2 C1 179.7(5) . .
C4 C3 O2 Ag1 -40.4(6) . .
N1 O6 Ag1 O9 25.2(4) . .
Ag2 O6 Ag1 O9 -158.7(3) 2 .
N1 O6 Ag1 O2 179.4(3) . .
Ag2 O6 Ag1 O2 -4.5(5) 2 .
N1 O6 Ag1 O1 -115.6(3) . .
Ag2 O6 Ag1 O1 60.5(4) 2 .
N2 O9 Ag1 O6 -78.5(3) . .
N2 O9 Ag1 O2 120.7(3) . .
N2 O9 Ag1 O1 58.8(3) . .
C1 O2 Ag1 O6 69.4(5) . .
C3 O2 Ag1 O6 -69.4(5) . .
C1 O2 Ag1 O9 -126.0(4) . .
C3 O2 Ag1 O9 95.2(4) . .
C1 O2 Ag1 O1 -8.6(4) . .
C3 O2 Ag1 O1 -147.4(4) . .
C2 O1 Ag1 O6 -155.8(4) . .
C2 O1 Ag1 O6 78.6(4) 2 .
Ag1 O1 Ag1 O6 -35.22(9) 2 .
C2 O1 Ag1 O9 48.8(4) . .
C2 O1 Ag1 O9 -76.8(4) 2 .
Ag1 O1 Ag1 O9 169.34(10) 2 .
C2 O1 Ag1 O2 -23.5(4) . .
C2 O1 Ag1 O2 -149.1(4) 2 .
Ag1 O1 Ag1 O2 97.05(11) 2 .
N3 O12 Ag2 O6 -174(2) . 2
O11 O12 Ag2 O6 129.4(15) . 2
O13 O12 Ag2 O6 -127.9(12) . 2
N3 O12 Ag2 O4 9(3) . .
O11 O12 Ag2 O4 -47(2) . .
O13 O12 Ag2 O4 55(2) . .
N3 O12 Ag2 O3 78(3) . .
O11 O12 Ag2 O3 22(2) . .
O13 O12 Ag2 O3 124.6(18) . .
N3 O12 Ag2 O13 -46.6(16) . .
O11 O12 Ag2 O13 -102.8(12) . .
N3 O12 Ag2 O5 -62(3) . .
O11 O12 Ag2 O5 -118(2) . .
O13 O12 Ag2 O5 -15.0(19) . .
C7 O4 Ag2 O12 -119.2(11) . .
C6 O4 Ag2 O12 105.8(11) . .
C7 O4 Ag2 O6 64.5(5) . 2
C6 O4 Ag2 O6 -70.5(5) . 2
C7 O4 Ag2 O3 146.1(4) . .
C6 O4 Ag2 O3 11.1(4) . .
C7 O4 Ag2 O13 -92.5(5) . .
C6 O4 Ag2 O13 132.5(6) . .
C7 O4 Ag2 O5 -11.6(4) . .
C6 O4 Ag2 O5 -146.6(5) . .
C5 O3 Ag2 O12 -74.9(6) . .
C4 O3 Ag2 O12 51.6(6) . .
C5 O3 Ag2 O6 157.9(4) . 2
C4 O3 Ag2 O6 -75.6(5) . 2
C5 O3 Ag2 O4 21.8(4) . .
C4 O3 Ag2 O4 148.3(5) . .
C5 O3 Ag2 O13 -45.8(6) . .
C4 O3 Ag2 O13 80.7(7) . .
C5 O3 Ag2 O5 50.0(4) . .
C4 O3 Ag2 O5 176.5(4) . .
O11 O13 Ag2 O12 83(3) 3_565 .
N3 O13 Ag2 O12 35.9(12) . .
O11 O13 Ag2 O6 162(3) 3_565 2
N3 O13 Ag2 O6 115.4(11) . 2
O12 O13 Ag2 O6 79.5(19) . 2
O11 O13 Ag2 O4 -42(3) 3_565 .
N3 O13 Ag2 O4 -88.7(13) . .
O12 O13 Ag2 O4 -124.5(19) . .
O11 O13 Ag2 O3 19(3) 3_565 .
N3 O13 Ag2 O3 -27.8(14) . .
O12 O13 Ag2 O3 -64(2) . .
O11 O13 Ag2 O5 -112(3) 3_565 .
N3 O13 Ag2 O5 -158.6(13) . .
O12 O13 Ag2 O5 165.6(19) . .
C8 O5 Ag2 O12 70.7(6) . .
C8 O5 Ag2 O12 -54.9(6) 2 .
Ag2 O5 Ag2 O12 -167.3(5) 2 .
C8 O5 Ag2 O6 -159.1(3) . 2
C8 O5 Ag2 O6 75.3(4) 2 2
Ag2 O5 Ag2 O6 -37.08(9) 2 2
C8 O5 Ag2 O4 -21.5(3) . .
C8 O5 Ag2 O4 -147.2(4) 2 .
Ag2 O5 Ag2 O4 100.51(11) 2 .
C8 O5 Ag2 O3 -49.7(4) . .
C8 O5 Ag2 O3 -175.4(4) 2 .
Ag2 O5 Ag2 O3 72.31(14) 2 .
C8 O5 Ag2 O13 62.5(6) . .
C8 O5 Ag2 O13 -63.1(6) 2 .
Ag2 O5 Ag2 O13 -175.5(5) 2 .
Ag1 O6 N1 O8 173.6(4) . .
Ag2 O6 N1 O8 -4.5(5) 2 .
Ag1 O6 N1 O7 -5.9(6) . .
Ag2 O6 N1 O7 176.0(4) 2 .
Ag1 O9 N2 O10 5.5(3) . .
Ag1 O9 N2 O9 -174.5(3) . 8_444
